data_2011554
loop_
_publ_author_name
'Bolte, Michael'
'Hensen, Karl'
'Faber, Alexander'

_publ_section_title
;
 Complexes of germanium bromides with 4-picoline and 3,4-lutidine
;
_journal_issue 11
_journal_name_full 'Acta Crystallographica Section C'
_journal_page_first e499
_journal_page_last e500
_journal_paper_doi 10.1107/S0108270100014153
_journal_volume 56
_journal_year 2000
_chemical_formula_iupac '[Ge Br4 (C7 H9 N)2]'
_chemical_formula_moiety 'C14 H18 Br4 Ge N2'
_chemical_formula_sum 'C14 H18 Br4 Ge N2'
_chemical_formula_weight 606.53
_chemical_name_systematic ?
_space_group_IT_number 64
_symmetry_cell_setting orthorhombic
_symmetry_space_group_name_Hall '-C 2ac 2'
_symmetry_space_group_name_H-M 'C m c a'
_audit_creation_method SHELXL-97
_cell_angle_alpha 90.00
_cell_angle_beta 90.00
_cell_angle_gamma 90.00
_cell_formula_units_Z 4
_cell_length_a 7.4770(10)
_cell_length_b 17.942(5)
_cell_length_c 13.194(3)
_cell_measurement_reflns_used 3846
_cell_measurement_temperature 173(2)
_cell_measurement_theta_max 25
_cell_measurement_theta_min 1
_cell_volume 1770.0(7)
_computing_cell_refinement SMART
_computing_data_collection 'SMART (Siemens, 1995)'
_computing_data_reduction 'SAINT (Siemens, 1995)'
_computing_publication_material SHELXL97
_computing_structure_refinement 'SHELXL97 (Sheldrick, 1997)'
_computing_structure_solution 'SHELXS97 (Sheldrick, 1990)'
_diffrn_ambient_temperature 173(2)
_diffrn_measured_fraction_theta_full .998
_diffrn_measured_fraction_theta_max .998
_diffrn_measurement_device_type 'Siemens CCD three-circle'
_diffrn_measurement_method \w
_diffrn_radiation_monochromator graphite
_diffrn_radiation_source 'fine-focus sealed tube'
_diffrn_radiation_type MoK\a
_diffrn_radiation_wavelength .71073
_diffrn_reflns_av_R_equivalents .0986
_diffrn_reflns_av_sigmaI/netI .0399
_diffrn_reflns_limit_h_max 9
_diffrn_reflns_limit_h_min -9
_diffrn_reflns_limit_k_max 23
_diffrn_reflns_limit_k_min -23
_diffrn_reflns_limit_l_max 17
_diffrn_reflns_limit_l_min -17
_diffrn_reflns_number 12371
_diffrn_reflns_theta_full 27.84
_diffrn_reflns_theta_max 27.84
_diffrn_reflns_theta_min 2.75
_diffrn_standards_decay_% 0
_diffrn_standards_interval_time 1200
_diffrn_standards_number 122
_exptl_absorpt_coefficient_mu 10.755
_exptl_absorpt_correction_T_max .580
_exptl_absorpt_correction_T_min .200
_exptl_absorpt_correction_type empirical
_exptl_absorpt_process_details '(SADABS; Sheldrick, 1996)'
_exptl_crystal_colour yellow
_exptl_crystal_density_diffrn 2.276
_exptl_crystal_density_method 'not measured'
_exptl_crystal_description plate
_exptl_crystal_F_000 1152
_exptl_crystal_size_max .22
_exptl_crystal_size_mid .12
_exptl_crystal_size_min .05
_refine_diff_density_max .624
_refine_diff_density_min -.778
_refine_ls_extinction_method none
_refine_ls_goodness_of_fit_ref 1.070
_refine_ls_hydrogen_treatment constr
_refine_ls_matrix_type full
_refine_ls_number_parameters 62
_refine_ls_number_reflns 1134
_refine_ls_number_restraints 0
_refine_ls_restrained_S_all 1.070
_refine_ls_R_factor_all .055
_refine_ls_R_factor_gt .036
_refine_ls_shift/su_max <0.001
_refine_ls_shift/su_mean <0.001
_refine_ls_structure_factor_coef Fsqd
_refine_ls_weighting_details 'calc w = 1/[\s^2^(Fo^2^)+(0.0315P)^2^+6.1521P] where P = (Fo^2^+2Fc^2^)/3'
_refine_ls_weighting_scheme calc
_refine_ls_wR_factor_ref .077
_reflns_number_gt 898
_reflns_number_total 1134
_reflns_threshold_expression I>2\s(I)
_cod_data_source_file qa0420.cif
_cod_data_source_block II
_cod_depositor_comments
;
The following automatic conversions were performed:
'_symmetry_cell_setting' value 'Orthorhombic' changed to 'orthorhombic'
according to '/home/saulius/struct/CIF-dictionaries/cif_core.dic'
dictionary named 'cif_core.dic' version 2.4.1 from 2010-06-29.

Automatic conversion script
Id: cif_fix_enum 1527 2010-12-29 10:47:43Z saulius 

The following automatic conversions were performed:

'_symmetry_cell_setting' value 'Orthorhombic' changed to
'orthorhombic' according to
/home/saulius/struct/CIF-dictionaries/cif_core.dic dictionary named
'cif_core.dic' version 2.4.1 from 2010-06-29.

Automatic conversion script
Id: cif_fix_values 1715 2011-07-08 13:25:40Z adriana 
;
_cod_database_code 2011554
_cod_database_fobs_code 2011554

loop_
_symmetry_equiv_pos_as_xyz
'x, y, z'
'-x, -y+1/2, z+1/2'
'-x, y+1/2, -z+1/2'
'x, -y, -z'
'x+1/2, y+1/2, z'
'-x+1/2, -y+1, z+1/2'
'-x+1/2, y+1, -z+1/2'
'x+1/2, -y+1/2, -z'
'-x, -y, -z'
'x, y-1/2, -z-1/2'
'x, -y-1/2, z-1/2'
'-x, y, z'
'-x+1/2, -y+1/2, -z'
'x+1/2, y, -z-1/2'
'x+1/2, -y, z-1/2'
'-x+1/2, y+1/2, z'

loop_
_atom_site_label
_atom_site_fract_x
_atom_site_fract_y
_atom_site_fract_z
_atom_site_U_iso_or_equiv
_atom_site_adp_type
_atom_site_calc_flag
_atom_site_refinement_flags
_atom_site_occupancy
_atom_site_disorder_assembly
_atom_site_disorder_group
_atom_site_type_symbol
Ge1 .5000 .5000 .5000 .0149(2) Uani d S 1 . . Ge
Br1 .73194(6) .42244(2) .42398(3) .02444(15) Uani d . 1 . . Br
N1 .5000 .4321(3) .6297(4) .0165(10) Uani d S 1 . . N
C2 .5000 .3577(3) .6207(5) .0183(13) Uani d S 1 . . C
H2 .5000 .3369 .5544 .022 Uiso calc SR 1 . . H
C3 .5000 .3095(3) .7025(4) .0172(12) Uani d S 1 . . C
C31 .5000 .2267(3) .6870(5) .0267(15) Uani d S 1 . . C
H31A .5000 .2152 .6144 .040 Uiso d SR 1 . . H
H31B .3932 .2051 .7185 .040 Uiso d R 1 . . H
C4 .5000 .3412(3) .8010(5) .0180(13) Uani d S 1 . . C
C41 .5000 .2930(4) .8943(5) .0243(14) Uani d S 1 . . C
H41A .5000 .3245 .9550 .036 Uiso d SR 1 . . H
H41B .3933 .2613 .8941 .036 Uiso d R 1 . . H
C5 .5000 .4181(3) .8085(5) .0219(13) Uani d S 1 . . C
H5 .5000 .4407 .8737 .026 Uiso calc SR 1 . . H
C6 .5000 .4626(3) .7236(5) .0239(14) Uani d S 1 . . C
H6 .5000 .5153 .7309 .029 Uiso calc SR 1 . . H

loop_
_atom_site_aniso_label
_atom_site_aniso_U_11
_atom_site_aniso_U_22
_atom_site_aniso_U_33
_atom_site_aniso_U_12
_atom_site_aniso_U_13
_atom_site_aniso_U_23
Ge1 .0177(4) .0132(4) .0137(4) .000 .000 .0004(4)
Br1 .0261(2) .0223(2) .0249(2) .00582(19) .00608(19) .00143(19)
N1 .018(2) .019(3) .013(3) .000 .000 .000(2)
C2 .024(3) .015(3) .015(3) .000 .000 -.008(2)
C3 .019(3) .018(3) .015(3) .000 .000 -.002(3)
C31 .047(4) .018(3) .015(3) .000 .000 .000(3)
C4 .017(3) .020(3) .017(3) .000 .000 .005(3)
C41 .035(4) .020(3) .018(3) .000 .000 .001(3)
C5 .030(3) .021(3) .015(3) .000 .000 -.007(3)
C6 .034(4) .015(3) .023(4) .000 .000 .000(3)

loop_
_atom_type_symbol
_atom_type_description
_atom_type_scat_dispersion_real
_atom_type_scat_dispersion_imag
_atom_type_scat_source
C C .0033 .0016 'International Tables Vol C Tables 4.2.6.8 and 6.1.1.4'
H H .0000 .0000 'International Tables Vol C Tables 4.2.6.8 and 6.1.1.4'
N N .0061 .0033 'International Tables Vol C Tables 4.2.6.8 and 6.1.1.4'
Ge Ge .1547 1.8001 'International Tables Vol C Tables 4.2.6.8 and 6.1.1.4'
Br Br -.2901 2.4595 'International Tables Vol C Tables 4.2.6.8 and 6.1.1.4'

loop_
_geom_angle_atom_site_label_1
_geom_angle_atom_site_label_2
_geom_angle_atom_site_label_3
_geom_angle_site_symmetry_1
_geom_angle_site_symmetry_3
_geom_angle
N1 Ge1 N1 . 9_666 180.0
N1 Ge1 Br1 . 4_566 89.76(9)
N1 Ge1 Br1 9_666 4_566 90.24(9)
N1 Ge1 Br1 . 9_666 89.76(9)
N1 Ge1 Br1 9_666 9_666 90.24(9)
Br1 Ge1 Br1 4_566 9_666 90.63(3)
N1 Ge1 Br1 . . 90.24(9)
N1 Ge1 Br1 9_666 . 89.76(9)
Br1 Ge1 Br1 4_566 . 89.37(3)
Br1 Ge1 Br1 9_666 . 180.0
N1 Ge1 Br1 . 12_655 90.24(9)
N1 Ge1 Br1 9_666 12_655 89.76(9)
Br1 Ge1 Br1 4_566 12_655 180.0
Br1 Ge1 Br1 9_666 12_655 89.37(3)
Br1 Ge1 Br1 . 12_655 90.63(3)
C2 N1 C6 . . 119.0(5)
C2 N1 Ge1 . . 120.3(4)
C6 N1 Ge1 . . 120.7(4)
N1 C2 C3 . . 123.5(5)
N1 C2 H2 . . 118.2
C3 C2 H2 . . 118.2
C2 C3 C4 . . 117.7(5)
C2 C3 C31 . . 120.8(5)
C4 C3 C31 . . 121.5(5)
C3 C31 H31A . . 110.0
C3 C31 H31B . . 109.4
H31A C31 H31B . . 109.4
C5 C4 C3 . . 117.7(5)
C5 C4 C41 . . 121.0(6)
C3 C4 C41 . . 121.3(5)
C4 C41 H41A . . 109.7
C4 C41 H41B . . 109.4
H41A C41 H41B . . 109.7
C6 C5 C4 . . 121.3(6)
C6 C5 H5 . . 119.3
C4 C5 H5 . . 119.3
N1 C6 C5 . . 120.7(6)
N1 C6 H6 . . 119.6
C5 C6 H6 . . 119.6

loop_
_geom_bond_atom_site_label_1
_geom_bond_atom_site_label_2
_geom_bond_site_symmetry_2
_geom_bond_distance
_geom_bond_publ_flag
Ge1 N1 . 2.101(5) ?
Ge1 N1 9_666 2.101(5) ?
Ge1 Br1 4_566 2.4392(5) ?
Ge1 Br1 9_666 2.4392(5) ?
Ge1 Br1 . 2.4392(5) ?
Ge1 Br1 12_655 2.4392(5) ?
N1 C2 . 1.341(7) ?
N1 C6 . 1.354(8) ?
C2 C3 . 1.383(8) ?
C2 H2 . .9500 ?
C3 C4 . 1.419(8) ?
C3 C31 . 1.501(8) ?
C31 H31A . .9800 ?
C31 H31B . .9800 ?
C4 C5 . 1.384(8) ?
C4 C41 . 1.504(8) ?
C41 H41A . .9799 ?
C41 H41B . .9801 ?
C5 C6 . 1.376(9) ?
C5 H5 . .9500 ?
C6 H6 . .9500 ?

loop_
_geom_torsion_atom_site_label_1
_geom_torsion_atom_site_label_2
_geom_torsion_atom_site_label_3
_geom_torsion_atom_site_label_4
_geom_torsion_site_symmetry_1
_geom_torsion
N1 Ge1 N1 C2 9_666 0E1(10)
Br1 Ge1 N1 C2 4_566 -134.686(13)
Br1 Ge1 N1 C2 9_666 134.686(13)
Br1 Ge1 N1 C2 . -45.314(13)
Br1 Ge1 N1 C2 12_655 45.313(13)
N1 Ge1 N1 C6 9_666 -18E1(10)
Br1 Ge1 N1 C6 4_566 45.314(13)
Br1 Ge1 N1 C6 9_666 -45.314(13)
Br1 Ge1 N1 C6 . 134.686(13)
Br1 Ge1 N1 C6 12_655 -134.687(13)
C6 N1 C2 C3 . .000(2)
Ge1 N1 C2 C3 . 180.000(2)
N1 C2 C3 C4 . .000(2)
N1 C2 C3 C31 . 180.000(2)
C2 C3 C4 C5 . .000(2)
C31 C3 C4 C5 . 180.000(2)
C2 C3 C4 C41 . 180.000(2)
C31 C3 C4 C41 . .000(2)
C3 C4 C5 C6 . .000(3)
C41 C4 C5 C6 . 180.000(2)
C2 N1 C6 C5 . .000(3)
Ge1 N1 C6 C5 . 180.000(2)
C4 C5 C6 N1 . .000(3)
